data_4023888
loop_
_publ_author_name
'Ines Vujasinovi\'c'
'Jelena Veljkovi\'c'
'Kre\<simir Mol\<canov'
'Biserka Koji\'c-Prodi\'c'
'Kata Mlinari\'c-Majerski'

_publ_contact_author_address
;
 Rudjer Bo\<skovi\'c Institute
 P.O. Box 180
 HR-10002 Zagreb
 Croatia
;
_publ_contact_author_email kmolcano@irb.hr
_publ_contact_author_fax '++ 385 1 4680245'
_publ_contact_author_name 'Kre\<simir Mol\'canov'
_publ_contact_author_phone '++ 385 1 4571203'
_publ_section_title
;
 Thiamacrocyclic Lactones: New Ag(I)-Ionophores
;
_journal_name_full 'Journal of Organic Chemistry'
_journal_page_first 9221
_journal_page_last 9227
_journal_paper_doi 10.1021/jo801143s
_journal_volume 73
_journal_year 2008
_chemical_formula_moiety 'C18 H26 O2 S4'
_chemical_formula_sum 'C18 H26 O2 S4'
_chemical_formula_weight 402.67
_space_group_IT_number 2
_symmetry_cell_setting triclinic
_symmetry_space_group_name_Hall '-P 1'
_symmetry_space_group_name_H-M 'P -1'
_audit_conform_dict_location ftp://ftp.iucr.org/pub/cif_core.dic
_audit_conform_dict_name cif_core.dic
_audit_conform_dict_version 2.3
_audit_creation_date 2007-03-29T11:20:30-00:00
_audit_creation_method 'WinGX routine CIF_UPDATE'
_cell_angle_alpha 94.942(6)
_cell_angle_beta 94.876(5)
_cell_angle_gamma 108.935(6)
_cell_formula_units_Z 4
_cell_length_a 10.6965(6)
_cell_length_b 11.7570(11)
_cell_length_c 16.1963(11)
_cell_measurement_reflns_used 25
_cell_measurement_temperature 293(2)
_cell_measurement_theta_max 15.8
_cell_measurement_theta_min 8.1
_cell_volume 1905.6(2)
_computing_cell_refinement 'CAD4 Express (Enraf Nonius, 1994)'
_computing_data_collection 'CAD4 Express (Enraf Nonius, 1994)'
_computing_data_reduction 'XCAD4 (Harms & Wocadlo, 1995)'
_computing_molecular_graphics 'Ortep-3 for Windows (Farrugia, 1997)'
_computing_publication_material 'WinGX publication routines (Farrugia, 1999)'
_computing_structure_refinement 'SHELXL-97 (Sheldrick, 1997)'
_computing_structure_solution 'SHELXS-97 (Sheldrick, 1997)'
_diffrn_measured_fraction_theta_full 0.997
_diffrn_measured_fraction_theta_max 0.997
_diffrn_measurement_device '\k-geometry diffractometer'
_diffrn_measurement_device_type 'Enraf Nonius CAD4'
_diffrn_measurement_method 'non-profiled omega/2theta scans'
_diffrn_radiation_probe x-ray
_diffrn_radiation_type CuK\a
_diffrn_radiation_wavelength 1.54184
_diffrn_reflns_av_R_equivalents 0.0555
_diffrn_reflns_limit_h_max 12
_diffrn_reflns_limit_h_min -13
_diffrn_reflns_limit_k_max 14
_diffrn_reflns_limit_k_min 0
_diffrn_reflns_limit_l_max 20
_diffrn_reflns_limit_l_min -20
_diffrn_reflns_number 8386
_diffrn_reflns_theta_full 76.41
_diffrn_reflns_theta_max 76.41
_diffrn_reflns_theta_min 2.76
_diffrn_standards_decay_% 4
_diffrn_standards_interval_time 120
_diffrn_standards_number 3
_exptl_absorpt_coefficient_mu 4.644
_exptl_absorpt_correction_T_max 0.4993
_exptl_absorpt_correction_T_min 0.3255
_exptl_absorpt_correction_type psi-scan
_exptl_crystal_colour colourless
_exptl_crystal_density_diffrn 1.404
_exptl_crystal_density_method 'not measured'
_exptl_crystal_description prism
_exptl_crystal_F_000 856
_exptl_crystal_size_max 0.25
_exptl_crystal_size_mid 0.2
_exptl_crystal_size_min 0.15
_refine_diff_density_max 0.663
_refine_diff_density_min -0.757
_refine_ls_extinction_method none
_refine_ls_goodness_of_fit_ref 1.038
_refine_ls_hydrogen_treatment mixed
_refine_ls_matrix_type full
_refine_ls_number_parameters 601
_refine_ls_number_reflns 7981
_refine_ls_number_restraints 0
_refine_ls_restrained_S_all 1.038
_refine_ls_R_factor_gt 0.0686
_refine_ls_shift/su_max 0.001
_refine_ls_structure_factor_coef Fsqd
_refine_ls_weighting_details 'calc w=1/[\s^2^(Fo^2^)+(0.1510P)^2^+0.7831P] where P=(Fo^2^+2Fc^2^)/3'
_refine_ls_weighting_scheme calc
_refine_ls_wR_factor_ref 0.2027
_reflns_number_gt 6950
_reflns_number_total 7981
_reflns_threshold_expression >2sigma(I)
_cod_data_source_file jo801143s_si_003.cif
_cod_data_source_block ines25
_cod_database_code 4023888

loop_
_symmetry_equiv_pos_as_xyz
'x, y, z'
'-x, -y, -z'

loop_
_atom_site_label
_atom_site_type_symbol
_atom_site_fract_x
_atom_site_fract_y
_atom_site_fract_z
_atom_site_U_iso_or_equiv
_atom_site_adp_type
_atom_site_occupancy
_atom_site_calc_flag
_atom_site_refinement_flags
_atom_site_disorder_group
_atom_site_disorder_assembly
S2B S 0.46773(9) 0.48711(8) 0.60417(5) 0.0572(2) Uani 1 d . . .
C16B C -0.0957(3) 0.5095(3) 0.7436(2) 0.0447(6) Uani 1 d . . .
C4B C 0.4205(4) 0.4470(3) 0.7056(2) 0.0564(8) Uani 1 d . . .
H4C H 0.3277 0.4396 0.7068 0.068 Uiso 1 calc R . .
H4D H 0.4282 0.3683 0.7122 0.068 Uiso 1 calc R . .
C5B C 0.5015(3) 0.5354(3) 0.7780(2) 0.0529(7) Uani 1 d . . .
H18C H 0.132(3) 0.368(3) 0.7501(17) 0.028(6) Uiso 1 d . . .
H13B H -0.245(3) 0.171(3) 0.716(2) 0.038(8) Uiso 1 d . . .
H18D H 0.142(3) 0.490(3) 0.7930(19) 0.036(7) Uiso 1 d . . .
H16B H -0.141(4) -0.119(4) 0.440(3) 0.063(11) Uiso 1 d . . .
H12D H -0.035(3) 0.185(3) 0.779(2) 0.041(8) Uiso 1 d . . .
H12C H -0.131(3) 0.195(3) 0.852(2) 0.039(8) Uiso 1 d . . .
H16A H -0.171(3) -0.163(3) 0.341(2) 0.046(9) Uiso 1 d . . .
H19C H -0.105(3) 0.392(3) 0.927(2) 0.039(8) Uiso 1 d . . .
H19D H -0.012(3) 0.498(3) 0.901(2) 0.041(9) Uiso 1 d . . .
H12B H -0.446(4) 0.096(4) 0.376(2) 0.059(10) Uiso 1 d . . .
H12A H -0.318(4) 0.183(4) 0.355(3) 0.059(10) Uiso 1 d . . .
H16D H -0.032(3) 0.589(3) 0.766(2) 0.042(8) Uiso 1 d . . .
H18A H -0.184(4) -0.005(4) 0.242(3) 0.064(11) Uiso 1 d . . .
H5C H 0.498(5) 0.617(4) 0.753(3) 0.082(14) Uiso 1 d . . .
H5D H 0.594(5) 0.526(5) 0.774(3) 0.089(15) Uiso 1 d . . .
H13A H -0.291(4) 0.144(4) 0.501(2) 0.058(10) Uiso 1 d . . .
H16C H -0.162(4) 0.515(3) 0.701(2) 0.053(9) Uiso 1 d . . .
H18B H -0.148(4) 0.120(4) 0.276(2) 0.056(10) Uiso 1 d . . .
H19B H -0.503(4) -0.126(3) 0.325(2) 0.053(9) Uiso 1 d . . .
H3D H 0.354(3) 0.623(3) 0.634(2) 0.048(9) Uiso 1 d . . .
H6D H 0.475(5) 0.318(4) 0.843(3) 0.085(14) Uiso 1 d . . .
H15B H -0.200(4) 0.503(4) 0.842(2) 0.056(10) Uiso 1 d . . .
H14C H -0.310(5) 0.291(4) 0.827(3) 0.083(14) Uiso 1 d . . .
H19A H -0.397(4) -0.168(4) 0.270(3) 0.060(10) Uiso 1 d . . .
H3C H 0.425(5) 0.643(4) 0.543(3) 0.073(12) Uiso 1 d . . .
H6C H 0.539(5) 0.387(4) 0.938(3) 0.074(12) Uiso 1 d . . .
H14D H -0.327(4) 0.336(4) 0.730(2) 0.063(11) Uiso 1 d . . .
H20C H -0.066(4) 0.259(4) 0.641(2) 0.056(10) Uiso 1 d . . .
H7C H 0.344(4) 0.331(3) 0.986(2) 0.051(9) Uiso 1 d . . .
H14B H -0.429(4) -0.054(4) 0.476(2) 0.063(11) Uiso 1 d . . .
H2D H 0.259(4) 0.481(4) 0.477(3) 0.062(11) Uiso 1 d . . .
H20A H -0.094(4) 0.195(4) 0.433(2) 0.056(10) Uiso 1 d . . .
H14A H -0.301(4) -0.049(4) 0.526(3) 0.071(12) Uiso 1 d . . .
H20B H -0.084(4) 0.103(3) 0.499(2) 0.059(10) Uiso 1 d . . .
H15A H -0.365(4) -0.210(4) 0.414(3) 0.066(11) Uiso 1 d . . .
H20D H -0.182(4) 0.309(4) 0.621(2) 0.060(10) Uiso 1 d . . .
H7D H 0.368(4) 0.219(3) 0.954(2) 0.048(9) Uiso 1 d . . .
H2C H 0.203(5) 0.577(4) 0.511(3) 0.078(13) Uiso 1 d . . .
H2B H 0.329(5) 0.256(4) 0.319(3) 0.068(12) Uiso 1 d . . .
H3A H 0.164(5) 0.038(4) 0.204(3) 0.078(13) Uiso 1 d . . .
H3B H 0.316(5) 0.114(4) 0.197(3) 0.073(13) Uiso 1 d . . .
H2A H 0.289(5) 0.122(5) 0.341(3) 0.086(14) Uiso 1 d . . .
S2A S 0.19604(10) 0.21909(9) 0.14443(6) 0.0661(3) Uani 1 d . . .
C3A C 0.2398(4) 0.1249(4) 0.2162(3) 0.0675(10) Uani 1 d . . .
C4A C 0.0339(5) 0.1248(4) 0.0957(4) 0.0913(15) Uani 1 d . . .
H4B H 0.0422 0.0905 0.0407 0.11 Uiso 1 calc R . .
H4A H -0.0003 0.0584 0.1283 0.11 Uiso 1 calc R . .
S3B S 0.43655(8) 0.50695(7) 0.87604(5) 0.0529(2) Uani 1 d . . .
S4B S 0.19294(7) 0.23364(7) 0.87327(5) 0.0479(2) Uani 1 d . . .
S1B S 0.11866(8) 0.40581(7) 0.56904(5) 0.0513(2) Uani 1 d . . .
C8B C 0.1216(3) 0.3469(3) 0.90555(16) 0.0410(5) Uani 1 d . . .
O1B O 0.0964(3) 0.6072(2) 0.63853(18) 0.0631(6) Uani 1 d . . .
C11B C 0.0119(2) 0.3547(2) 0.84220(16) 0.0357(5) Uani 1 d . . .
O2B O 0.1625(3) 0.4119(3) 0.96997(13) 0.0633(7) Uani 1 d . . .
C18B C 0.0824(2) 0.4173(2) 0.77098(15) 0.0332(5) Uani 1 d . . .
C3B C 0.3721(4) 0.5839(3) 0.5784(2) 0.0560(8) Uani 1 d . . .
C17B C -0.0205(2) 0.4327(2) 0.70369(16) 0.0361(5) Uani 1 d . . .
C1B C 0.0628(3) 0.4992(3) 0.63924(17) 0.0421(6) Uani 1 d . . .
C14B C -0.2644(3) 0.3225(3) 0.7790(3) 0.0552(8) Uani 1 d . . .
C12B C -0.0874(3) 0.2295(2) 0.80586(19) 0.0415(6) Uani 1 d . . .
C2B C 0.2401(4) 0.5212(4) 0.5234(2) 0.0606(8) Uani 1 d . . .
C20B C -0.1180(3) 0.3067(2) 0.66869(19) 0.0435(6) Uani 1 d . . .
C19B C -0.0639(3) 0.4320(3) 0.88125(19) 0.0449(6) Uani 1 d . . .
C13B C -0.1895(3) 0.2454(3) 0.7398(2) 0.0462(6) Uani 1 d . . .
C6B C 0.4626(3) 0.3664(3) 0.8986(2) 0.0523(7) Uani 1 d . . .
C15B C -0.1654(3) 0.4471(3) 0.8148(2) 0.0477(6) Uani 1 d . . .
C7B C 0.3492(3) 0.2860(3) 0.9397(2) 0.0513(7) Uani 1 d . . .
S1A S 0.11947(8) 0.20155(7) 0.34602(6) 0.0559(2) Uani 1 d . . .
S4A S -0.36305(9) 0.18857(8) 0.19160(5) 0.0566(2) Uani 1 d . . .
S3A S -0.21828(11) 0.09125(10) 0.02869(7) 0.0757(3) Uani 1 d . . .
O1A O 0.0741(2) -0.0298(2) 0.35222(16) 0.0543(5) Uani 1 d . . .
C1A C 0.0262(3) 0.0497(2) 0.35776(16) 0.0383(5) Uani 1 d . . .
C20A C -0.1324(3) 0.1165(3) 0.44266(17) 0.0398(5) Uani 1 d . . .
C17A C -0.1195(2) 0.0269(2) 0.37139(15) 0.0335(5) Uani 1 d . . .
C11A C -0.3399(2) 0.0203(2) 0.29834(17) 0.0379(5) Uani 1 d . . .
C8A C -0.4058(3) 0.0346(3) 0.21390(19) 0.0487(6) Uani 1 d . . .
C12A C -0.3524(3) 0.1092(3) 0.37000(19) 0.0454(6) Uani 1 d . . .
C14A C -0.3426(3) -0.0390(3) 0.4709(2) 0.0525(7) Uani 1 d . . .
C18A C -0.1911(3) 0.0463(2) 0.28955(16) 0.0355(5) Uani 1 d . . .
C2A C 0.2637(3) 0.1777(4) 0.3066(3) 0.0627(9) Uani 1 d . . .
C19A C -0.4017(3) -0.1086(3) 0.3183(2) 0.0475(6) Uani 1 d . . .
O2A O -0.4766(3) -0.0486(3) 0.16532(18) 0.0792(9) Uani 1 d . . .
C13A C -0.2815(3) 0.0907(3) 0.45120(18) 0.0456(6) Uani 1 d . . .
C16A C -0.1831(3) -0.1029(2) 0.38996(19) 0.0424(6) Uani 1 d . . .
C6A C -0.3160(5) 0.1908(4) 0.0260(2) 0.0715(10) Uani 1 d . . .
H6A H -0.2567 0.2735 0.0416 0.086 Uiso 1 calc R . .
H6B H -0.3557 0.1851 -0.031 0.086 Uiso 1 calc R . .
C15A C -0.3307(3) -0.1271(3) 0.3992(2) 0.0460(6) Uani 1 d . . .
C7A C -0.4248(4) 0.1660(4) 0.0817(2) 0.0648(9) Uani 1 d . . .
H7A H -0.4839 0.0831 0.0671 0.078 Uiso 1 calc R . .
H7B H -0.4764 0.2189 0.0718 0.078 Uiso 1 calc R . .
C5A C -0.0617(4) 0.1899(4) 0.0877(3) 0.0729(10) Uani 1 d . . .
H5B H -0.025 0.2606 0.0594 0.088 Uiso 1 calc R . .
H5A H -0.078 0.2171 0.1427 0.088 Uiso 1 calc R . .

loop_
_atom_site_aniso_label
_atom_site_aniso_U_11
_atom_site_aniso_U_22
_atom_site_aniso_U_33
_atom_site_aniso_U_23
_atom_site_aniso_U_13
_atom_site_aniso_U_12
S2B 0.0684(5) 0.0636(5) 0.0510(4) 0.0161(4) 0.0247(4) 0.0307(4)
C16B 0.0434(14) 0.0385(14) 0.0561(16) 0.0061(12) 0.0006(12) 0.0201(12)
C4B 0.0613(18) 0.0518(17) 0.0505(17) 0.0118(14) 0.0114(14) 0.0088(14)
C5B 0.0446(15) 0.0543(17) 0.0558(17) 0.0059(14) 0.0081(13) 0.0107(13)
S2A 0.0639(5) 0.0575(5) 0.0663(5) 0.0193(4) 0.0096(4) 0.0024(4)
C3A 0.065(2) 0.069(2) 0.080(2) 0.0243(19) 0.0286(19) 0.0304(19)
C4A 0.076(3) 0.060(2) 0.121(4) -0.011(3) -0.019(3) 0.014(2)
S3B 0.0562(4) 0.0522(4) 0.0455(4) 0.0003(3) 0.0048(3) 0.0133(3)
S4B 0.0481(4) 0.0441(4) 0.0540(4) 0.0045(3) -0.0033(3) 0.0215(3)
S1B 0.0613(4) 0.0484(4) 0.0406(4) 0.0021(3) 0.0082(3) 0.0138(3)
C8B 0.0414(13) 0.0495(15) 0.0354(12) 0.0080(11) 0.0081(10) 0.0184(11)
O1B 0.0756(15) 0.0395(11) 0.0834(17) 0.0248(11) 0.0272(13) 0.0229(11)
C11B 0.0333(11) 0.0366(12) 0.0385(12) 0.0048(10) 0.0062(9) 0.0128(10)
O2B 0.0681(14) 0.0902(18) 0.0387(11) -0.0116(11) -0.0032(10) 0.0436(14)
C18B 0.0299(10) 0.0321(11) 0.0361(11) 0.0034(9) 0.0006(9) 0.0093(9)
C3B 0.0667(19) 0.0443(16) 0.0632(19) 0.0155(14) 0.0229(16) 0.0207(15)
C17B 0.0343(11) 0.0311(11) 0.0413(12) 0.0044(9) -0.0022(10) 0.0104(9)
C1B 0.0445(13) 0.0407(14) 0.0409(13) 0.0099(10) -0.0020(11) 0.0142(11)
C14B 0.0322(13) 0.0549(18) 0.077(2) 0.0097(16) 0.0074(14) 0.0126(12)
C12B 0.0392(12) 0.0337(12) 0.0499(15) 0.0088(11) 0.0079(11) 0.0081(10)
C2B 0.076(2) 0.067(2) 0.0475(17) 0.0229(16) 0.0206(16) 0.0285(19)
C20B 0.0416(13) 0.0360(13) 0.0468(14) 0.0002(11) -0.0075(11) 0.0093(11)
C19B 0.0474(15) 0.0457(15) 0.0465(15) 0.0007(12) 0.0131(12) 0.0216(13)
C13B 0.0336(12) 0.0367(13) 0.0622(17) 0.0048(12) -0.0001(12) 0.0053(11)
C6B 0.0458(15) 0.069(2) 0.0458(15) 0.0053(14) 0.0007(12) 0.0266(15)
C15B 0.0405(13) 0.0486(15) 0.0615(17) 0.0044(13) 0.0115(12) 0.0243(12)
C7B 0.0516(16) 0.0639(19) 0.0445(15) 0.0142(14) -0.0013(12) 0.0273(15)
S1A 0.0477(4) 0.0430(4) 0.0733(5) 0.0120(3) 0.0175(4) 0.0064(3)
S4A 0.0683(5) 0.0526(4) 0.0519(4) 0.0093(3) -0.0071(4) 0.0271(4)
S3A 0.0697(6) 0.0710(6) 0.0749(6) -0.0107(5) 0.0005(5) 0.0148(5)
O1A 0.0491(11) 0.0536(12) 0.0732(14) 0.0230(11) 0.0169(10) 0.0286(10)
C1A 0.0366(12) 0.0404(13) 0.0386(12) 0.0095(10) 0.0048(10) 0.0125(10)
C20A 0.0411(13) 0.0385(13) 0.0379(13) -0.0003(10) 0.0020(10) 0.0129(11)
C17A 0.0341(11) 0.0300(11) 0.0358(12) 0.0057(9) 0.0023(9) 0.0099(9)
C11A 0.0346(12) 0.0342(12) 0.0420(13) 0.0064(10) -0.0014(10) 0.0086(10)
C8A 0.0427(14) 0.0513(16) 0.0488(15) 0.0074(13) -0.0057(12) 0.0137(12)
C12A 0.0433(14) 0.0453(15) 0.0521(16) 0.0059(12) 0.0065(12) 0.0209(12)
C14A 0.0468(16) 0.0642(19) 0.0490(16) 0.0159(14) 0.0148(13) 0.0172(14)
C18A 0.0385(12) 0.0319(12) 0.0349(12) 0.0049(9) 0.0014(10) 0.0104(10)
C2A 0.0389(15) 0.078(2) 0.074(2) 0.0308(19) 0.0144(15) 0.0156(16)
C19A 0.0404(14) 0.0387(14) 0.0553(17) 0.0063(12) 0.0014(12) 0.0031(11)
O2A 0.0787(18) 0.0637(16) 0.0667(16) 0.0032(13) -0.0306(14) -0.0042(14)
C13A 0.0463(14) 0.0513(16) 0.0413(14) -0.0005(12) 0.0093(11) 0.0199(12)
C16A 0.0445(14) 0.0332(12) 0.0523(15) 0.0140(11) 0.0080(12) 0.0139(11)
C6A 0.080(3) 0.070(2) 0.058(2) 0.0168(17) -0.0079(18) 0.019(2)
C15A 0.0441(14) 0.0365(13) 0.0550(16) 0.0151(12) 0.0088(12) 0.0072(11)
C7A 0.067(2) 0.073(2) 0.0546(18) 0.0129(16) -0.0180(16) 0.0287(18)
C5A 0.073(2) 0.056(2) 0.077(2) 0.0033(18) 0.008(2) 0.0069(18)

loop_
_atom_type_symbol
_atom_type_description
_atom_type_scat_dispersion_real
_atom_type_scat_dispersion_imag
_atom_type_scat_source
C C 0.018 0.009 'International Tables Vol C Tables 4.2.6.8 and 6.1.1.4'
H H 0 0 'International Tables Vol C Tables 4.2.6.8 and 6.1.1.4'
O O 0.049 0.032 'International Tables Vol C Tables 4.2.6.8 and 6.1.1.4'
S S 0.333 0.557 'International Tables Vol C Tables 4.2.6.8 and 6.1.1.4'

loop_
_geom_angle_atom_site_label_1
_geom_angle_atom_site_label_2
_geom_angle_atom_site_label_3
_geom_angle
_geom_angle_site_symmetry_1
_geom_angle_site_symmetry_3
_geom_angle_publ_flag
C3B S2B C4B 102.78(17) . . ?
C17B C16B C15B 109.4(2) . . ?
C17B C16B H16D 108.9(19) . . ?
C15B C16B H16D 109.7(19) . . ?
C17B C16B H16C 108(2) . . ?
C15B C16B H16C 109(2) . . ?
H16D C16B H16C 112(3) . . ?
C5B C4B S2B 114.6(2) . . ?
C5B C4B H4C 108.6 . . ?
S2B C4B H4C 108.6 . . ?
C5B C4B H4D 108.6 . . ?
S2B C4B H4D 108.6 . . ?
H4C C4B H4D 107.6 . . ?
C4B C5B S3B 113.7(2) . . ?
C4B C5B H5C 97(3) . . ?
S3B C5B H5C 117(3) . . ?
C4B C5B H5D 100(3) . . ?
S3B C5B H5D 116(3) . . ?
H5C C5B H5D 110(4) . . ?
C4A S2A C3A 102.8(2) . . ?
C2A C3A S2A 114.4(3) . . ?
C2A C3A H3A 113(3) . . ?
S2A C3A H3A 107(3) . . ?
C2A C3A H3B 113(3) . . ?
S2A C3A H3B 103(3) . . ?
H3A C3A H3B 106(4) . . ?
C5A C4A S2A 113.3(3) . . ?
C5A C4A H4B 108.9 . . ?
S2A C4A H4B 108.9 . . ?
C5A C4A H4A 108.9 . . ?
S2A C4A H4A 108.9 . . ?
H4B C4A H4A 107.7 . . ?
C5B S3B C6B 104.41(16) . . ?
C8B S4B C7B 100.98(15) . . ?
C1B S1B C2B 99.87(17) . . ?
O2B C8B C11B 124.5(3) . . ?
O2B C8B S4B 121.5(2) . . ?
C11B C8B S4B 113.92(19) . . ?
C8B C11B C19B 110.7(2) . . ?
C8B C11B C12B 112.8(2) . . ?
C19B C11B C12B 109.3(2) . . ?
C8B C11B C18B 106.0(2) . . ?
C19B C11B C18B 109.1(2) . . ?
C12B C11B C18B 108.8(2) . . ?
C11B C18B C17B 110.4(2) . . ?
C11B C18B H18C 106.3(17) . . ?
C17B C18B H18C 113.4(17) . . ?
C11B C18B H18D 108(2) . . ?
C17B C18B H18D 111(2) . . ?
H18C C18B H18D 107(3) . . ?
C2B C3B S2B 115.4(3) . . ?
C2B C3B H3D 109(2) . . ?
S2B C3B H3D 107.9(19) . . ?
C2B C3B H3C 104(3) . . ?
S2B C3B H3C 107(3) . . ?
H3D C3B H3C 114(3) . . ?
C1B C17B C16B 110.6(2) . . ?
C1B C17B C20B 113.8(2) . . ?
C16B C17B C20B 109.9(2) . . ?
C1B C17B C18B 104.7(2) . . ?
C16B C17B C18B 109.1(2) . . ?
C20B C17B C18B 108.4(2) . . ?
O1B C1B C17B 123.4(3) . . ?
O1B C1B S1B 121.6(2) . . ?
C17B C1B S1B 114.77(19) . . ?
C13B C14B C15B 109.4(2) . . ?
C13B C14B H14C 115(3) . . ?
C15B C14B H14C 104(3) . . ?
C13B C14B H14D 107(2) . . ?
C15B C14B H14D 107(2) . . ?
H14C C14B H14D 114(4) . . ?
C13B C12B C11B 109.3(2) . . ?
C13B C12B H12D 109.6(19) . . ?
C11B C12B H12D 106(2) . . ?
C13B C12B H12C 110.1(19) . . ?
C11B C12B H12C 106(2) . . ?
H12D C12B H12C 116(3) . . ?
C3B C2B S1B 115.2(2) . . ?
C3B C2B H2D 107(3) . . ?
S1B C2B H2D 105(3) . . ?
C3B C2B H2C 109(3) . . ?
S1B C2B H2C 108(3) . . ?
H2D C2B H2C 113(4) . . ?
C17B C20B C13B 109.3(2) . . ?
C17B C20B H20C 108(2) . . ?
C13B C20B H20C 113(2) . . ?
C17B C20B H20D 113(2) . . ?
C13B C20B H20D 112(2) . . ?
H20C C20B H20D 102(3) . . ?
C15B C19B C11B 109.7(2) . . ?
C15B C19B H19C 112.7(19) . . ?
C11B C19B H19C 107.1(19) . . ?
C15B C19B H19D 110(2) . . ?
C11B C19B H19D 110(2) . . ?
H19C C19B H19D 107(3) . . ?
C14B C13B C12B 109.8(3) . . ?
C14B C13B C20B 109.9(3) . . ?
C12B C13B C20B 109.6(2) . . ?
C14B C13B H13B 112(2) . . ?
C12B C13B H13B 109(2) . . ?
C20B C13B H13B 106(2) . . ?
C7B C6B S3B 112.2(2) . . ?
C7B C6B H6D 110(3) . . ?
S3B C6B H6D 110(3) . . ?
C7B C6B H6C 106(3) . . ?
S3B C6B H6C 108(3) . . ?
H6D C6B H6C 111(4) . . ?
C19B C15B C14B 109.5(3) . . ?
C19B C15B C16B 110.6(2) . . ?
C14B C15B C16B 109.0(3) . . ?
C19B C15B H15B 105(2) . . ?
C14B C15B H15B 117(2) . . ?
C16B C15B H15B 106(2) . . ?
C6B C7B S4B 113.0(2) . . ?
C6B C7B H7C 106(2) . . ?
S4B C7B H7C 110(2) . . ?
C6B C7B H7D 111(2) . . ?
S4B C7B H7D 107(2) . . ?
H7C C7B H7D 109(3) . . ?
C1A S1A C2A 99.47(17) . . ?
C8A S4A C7A 100.77(17) . . ?
C6A S3A C5A 101.9(2) . . ?
O1A C1A C17A 122.9(2) . . ?
O1A C1A S1A 121.7(2) . . ?
C17A C1A S1A 115.43(18) . . ?
C17A C20A C13A 108.8(2) . . ?
C17A C20A H20A 111(2) . . ?
C13A C20A H20A 110(2) . . ?
C17A C20A H20B 109(2) . . ?
C13A C20A H20B 109(2) . . ?
H20A C20A H20B 109(3) . . ?
C16A C17A C1A 109.8(2) . . ?
C16A C17A C20A 110.1(2) . . ?
C1A C17A C20A 111.6(2) . . ?
C16A C17A C18A 109.6(2) . . ?
C1A C17A C18A 107.0(2) . . ?
C20A C17A C18A 108.5(2) . . ?
C19A C11A C8A 109.6(2) . . ?
C19A C11A C12A 109.3(2) . . ?
C8A C11A C12A 112.7(2) . . ?
C19A C11A C18A 109.7(2) . . ?
C8A C11A C18A 106.7(2) . . ?
C12A C11A C18A 108.7(2) . . ?
O2A C8A C11A 123.9(3) . . ?
O2A C8A S4A 122.1(2) . . ?
C11A C8A S4A 113.9(2) . . ?
C13A C12A C11A 109.2(2) . . ?
C13A C12A H12B 110(2) . . ?
C11A C12A H12B 110(2) . . ?
C13A C12A H12A 114(3) . . ?
C11A C12A H12A 106(3) . . ?
H12B C12A H12A 107(3) . . ?
C13A C14A C15A 109.5(2) . . ?
C13A C14A H14B 110(3) . . ?
C15A C14A H14B 109(3) . . ?
C13A C14A H14A 110(3) . . ?
C15A C14A H14A 114(2) . . ?
H14B C14A H14A 105(4) . . ?
C11A C18A C17A 109.5(2) . . ?
C11A C18A H18A 109(2) . . ?
C17A C18A H18A 113(2) . . ?
C11A C18A H18B 115(2) . . ?
C17A C18A H18B 109(2) . . ?
H18A C18A H18B 102(3) . . ?
C3A C2A S1A 114.0(3) . . ?
C3A C2A H2B 115(3) . . ?
S1A C2A H2B 102(3) . . ?
C3A C2A H2A 109(3) . . ?
S1A C2A H2A 107(3) . . ?
H2B C2A H2A 109(4) . . ?
C11A C19A C15A 110.4(2) . . ?
C11A C19A H19B 110(2) . . ?
C15A C19A H19B 109(2) . . ?
C11A C19A H19A 110(2) . . ?
C15A C19A H19A 111(2) . . ?
H19B C19A H19A 107(3) . . ?
C14A C13A C12A 110.5(3) . . ?
C14A C13A C20A 109.2(2) . . ?
C12A C13A C20A 109.6(2) . . ?
C14A C13A H13A 105(2) . . ?
C12A C13A H13A 113(2) . . ?
C20A C13A H13A 110(2) . . ?
C17A C16A C15A 109.6(2) . . ?
C17A C16A H16B 113(3) . . ?
C15A C16A H16B 108(3) . . ?
C17A C16A H16A 108.8(19) . . ?
C15A C16A H16A 111.3(19) . . ?
H16B C16A H16A 106(3) . . ?
C7A C6A S3A 115.4(3) . . ?
C7A C6A H6A 108.4 . . ?
S3A C6A H6A 108.4 . . ?
C7A C6A H6B 108.4 . . ?
S3A C6A H6B 108.4 . . ?
H6A C6A H6B 107.5 . . ?
C19A C15A C14A 109.5(3) . . ?
C19A C15A C16A 109.5(2) . . ?
C14A C15A C16A 109.2(3) . . ?
C19A C15A H15A 114(2) . . ?
C14A C15A H15A 109(2) . . ?
C16A C15A H15A 106(2) . . ?
C6A C7A S4A 113.2(3) . . ?
C6A C7A H7A 108.9 . . ?
S4A C7A H7A 108.9 . . ?
C6A C7A H7B 108.9 . . ?
S4A C7A H7B 108.9 . . ?
H7A C7A H7B 107.8 . . ?
C4A C5A S3A 110.3(3) . . ?
C4A C5A H5B 109.6 . . ?
S3A C5A H5B 109.6 . . ?
C4A C5A H5A 109.6 . . ?
S3A C5A H5A 109.6 . . ?
H5B C5A H5A 108.1 . . ?

loop_
_geom_bond_atom_site_label_1
_geom_bond_atom_site_label_2
_geom_bond_distance
_geom_bond_site_symmetry_2
_geom_bond_publ_flag
S2B C3B 1.811(4) . ?
S2B C4B 1.815(3) . ?
C16B C17B 1.530(4) . ?
C16B C15B 1.537(4) . ?
C16B H16D 0.98(3) . ?
C16B H16C 0.97(4) . ?
C4B C5B 1.497(5) . ?
C4B H4C 0.97 . ?
C4B H4D 0.97 . ?
C5B S3B 1.801(3) . ?
C5B H5C 1.08(5) . ?
C5B H5D 1.04(5) . ?
S2A C4A 1.796(5) . ?
S2A C3A 1.807(4) . ?
C3A C2A 1.507(6) . ?
C3A H3A 1.07(5) . ?
C3A H3B 0.93(5) . ?
C4A C5A 1.466(7) . ?
C4A H4B 0.97 . ?
C4A H4A 0.97 . ?
S3B C6B 1.824(4) . ?
S4B C8B 1.798(3) . ?
S4B C7B 1.801(3) . ?
S1B C1B 1.784(3) . ?
S1B C2B 1.808(4) . ?
C8B O2B 1.197(4) . ?
C8B C11B 1.524(4) . ?
O1B C1B 1.203(4) . ?
C11B C19B 1.533(3) . ?
C11B C12B 1.540(4) . ?
C11B C18B 1.541(3) . ?
C18B C17B 1.546(3) . ?
C18B H18C 0.96(3) . ?
C18B H18D 0.90(3) . ?
C3B C2B 1.526(6) . ?
C3B H3D 1.03(4) . ?
C3B H3C 1.00(5) . ?
C17B C1B 1.530(4) . ?
C17B C20B 1.535(3) . ?
C14B C13B 1.525(4) . ?
C14B C15B 1.532(5) . ?
C14B H14C 0.98(5) . ?
C14B H14D 1.05(4) . ?
C12B C13B 1.530(4) . ?
C12B H12D 0.99(3) . ?
C12B H12C 0.97(3) . ?
C2B H2D 0.92(4) . ?
C2B H2C 0.90(5) . ?
C20B C13B 1.537(4) . ?
C20B H20C 1.01(4) . ?
C20B H20D 0.99(4) . ?
C19B C15B 1.526(4) . ?
C19B H19C 0.97(3) . ?
C19B H19D 0.81(4) . ?
C13B H13B 0.91(3) . ?
C6B C7B 1.520(5) . ?
C6B H6D 1.06(5) . ?
C6B H6C 0.94(5) . ?
C15B H15B 0.95(4) . ?
C7B H7C 0.90(4) . ?
C7B H7D 0.92(4) . ?
S1A C1A 1.775(3) . ?
S1A C2A 1.812(4) . ?
S4A C8A 1.794(3) . ?
S4A C7A 1.811(3) . ?
S3A C6A 1.806(5) . ?
S3A C5A 1.827(4) . ?
O1A C1A 1.204(3) . ?
C1A C17A 1.532(3) . ?
C20A C17A 1.540(3) . ?
C20A C13A 1.544(4) . ?
C20A H20A 0.91(4) . ?
C20A H20B 1.06(4) . ?
C17A C16A 1.525(3) . ?
C17A C18A 1.545(3) . ?
C11A C19A 1.519(4) . ?
C11A C8A 1.532(4) . ?
C11A C12A 1.538(4) . ?
C11A C18A 1.542(3) . ?
C8A O2A 1.198(4) . ?
C12A C13A 1.529(4) . ?
C12A H12B 0.98(4) . ?
C12A H12A 0.89(4) . ?
C14A C13A 1.525(5) . ?
C14A C15A 1.529(5) . ?
C14A H14B 0.90(4) . ?
C14A H14A 1.00(4) . ?
C18A H18A 0.97(4) . ?
C18A H18B 0.89(4) . ?
C2A H2B 0.95(5) . ?
C2A H2A 0.98(5) . ?
C19A C15A 1.527(4) . ?
C19A H19B 1.05(4) . ?
C19A H19A 1.02(4) . ?
C13A H13A 1.01(4) . ?
C16A C15A 1.533(4) . ?
C16A H16B 0.96(4) . ?
C16A H16A 1.07(4) . ?
C6A C7A 1.502(6) . ?
C6A H6A 0.97 . ?
C6A H6B 0.97 . ?
C15A H15A 0.99(4) . ?
C7A H7A 0.97 . ?
C7A H7B 0.97 . ?
C5A H5B 0.97 . ?
C5A H5A 0.97 . ?

loop_
_geom_torsion_atom_site_label_1
_geom_torsion_atom_site_label_2
_geom_torsion_atom_site_label_3
_geom_torsion_atom_site_label_4
_geom_torsion
_geom_torsion_site_symmetry_1
_geom_torsion_site_symmetry_2
_geom_torsion_site_symmetry_3
_geom_torsion_site_symmetry_4
_geom_torsion_publ_flag
C3B S2B C4B C5B -86.7(3) . . . . ?
S2B C4B C5B S3B 170.58(19) . . . . ?
C4A S2A C3A C2A -119.4(3) . . . . ?
C3A S2A C4A C5A 136.2(4) . . . . ?
C4B C5B S3B C6B 69.0(3) . . . . ?
C7B S4B C8B O2B -17.3(3) . . . . ?
C7B S4B C8B C11B 160.0(2) . . . . ?
O2B C8B C11B C19B -15.1(4) . . . . ?
S4B C8B C11B C19B 167.7(2) . . . . ?
O2B C8B C11B C12B -138.0(3) . . . . ?
S4B C8B C11B C12B 44.8(3) . . . . ?
O2B C8B C11B C18B 103.0(3) . . . . ?
S4B C8B C11B C18B -74.2(2) . . . . ?
C8B C11B C18B C17B -178.6(2) . . . . ?
C19B C11B C18B C17B -59.4(3) . . . . ?
C12B C11B C18B C17B 59.7(3) . . . . ?
C4B S2B C3B C2B -95.9(3) . . . . ?
C15B C16B C17B C1B -173.6(2) . . . . ?
C15B C16B C17B C20B 59.9(3) . . . . ?
C15B C16B C17B C18B -58.9(3) . . . . ?
C11B C18B C17B C1B 178.1(2) . . . . ?
C11B C18B C17B C16B 59.6(3) . . . . ?
C11B C18B C17B C20B -60.1(3) . . . . ?
C16B C17B C1B O1B 20.9(4) . . . . ?
C20B C17B C1B O1B 145.2(3) . . . . ?
C18B C17B C1B O1B -96.5(3) . . . . ?
C16B C17B C1B S1B -163.85(19) . . . . ?
C20B C17B C1B S1B -39.5(3) . . . . ?
C18B C17B C1B S1B 78.7(2) . . . . ?
C2B S1B C1B O1B 8.2(3) . . . . ?
C2B S1B C1B C17B -167.1(2) . . . . ?
C8B C11B C12B C13B -177.0(2) . . . . ?
C19B C11B C12B C13B 59.4(3) . . . . ?
C18B C11B C12B C13B -59.6(3) . . . . ?
S2B C3B C2B S1B 63.4(3) . . . . ?
C1B S1B C2B C3B 76.4(3) . . . . ?
C1B C17B C20B C13B 176.4(2) . . . . ?
C16B C17B C20B C13B -58.9(3) . . . . ?
C18B C17B C20B C13B 60.3(3) . . . . ?
C8B C11B C19B C15B 175.4(2) . . . . ?
C12B C11B C19B C15B -59.8(3) . . . . ?
C18B C11B C19B C15B 59.1(3) . . . . ?
C15B C14B C13B C12B 60.1(3) . . . . ?
C15B C14B C13B C20B -60.5(4) . . . . ?
C11B C12B C13B C14B -59.8(3) . . . . ?
C11B C12B C13B C20B 61.0(3) . . . . ?
C17B C20B C13B C14B 59.2(3) . . . . ?
C17B C20B C13B C12B -61.6(3) . . . . ?
C5B S3B C6B C7B -143.2(2) . . . . ?
C11B C19B C15B C14B 60.2(3) . . . . ?
C11B C19B C15B C16B -59.9(3) . . . . ?
C13B C14B C15B C19B -60.1(4) . . . . ?
C13B C14B C15B C16B 60.9(3) . . . . ?
C17B C16B C15B C19B 59.8(3) . . . . ?
C17B C16B C15B C14B -60.6(3) . . . . ?
S3B C6B C7B S4B 64.1(3) . . . . ?
C8B S4B C7B C6B -93.8(3) . . . . ?
C2A S1A C1A O1A 10.9(3) . . . . ?
C2A S1A C1A C17A -166.5(2) . . . . ?
O1A C1A C17A C16A 8.8(4) . . . . ?
S1A C1A C17A C16A -173.80(18) . . . . ?
O1A C1A C17A C20A 131.3(3) . . . . ?
S1A C1A C17A C20A -51.3(3) . . . . ?
O1A C1A C17A C18A -110.1(3) . . . . ?
S1A C1A C17A C18A 67.3(2) . . . . ?
C13A C20A C17A C16A -59.3(3) . . . . ?
C13A C20A C17A C1A 178.4(2) . . . . ?
C13A C20A C17A C18A 60.7(3) . . . . ?
C19A C11A C8A O2A -12.5(5) . . . . ?
C12A C11A C8A O2A -134.5(4) . . . . ?
C18A C11A C8A O2A 106.2(4) . . . . ?
C19A C11A C8A S4A 169.5(2) . . . . ?
C12A C11A C8A S4A 47.5(3) . . . . ?
C18A C11A C8A S4A -71.7(3) . . . . ?
C7A S4A C8A O2A -10.6(4) . . . . ?
C7A S4A C8A C11A 167.4(2) . . . . ?
C19A C11A C12A C13A 59.1(3) . . . . ?
C8A C11A C12A C13A -178.7(2) . . . . ?
C18A C11A C12A C13A -60.7(3) . . . . ?
C19A C11A C18A C17A -58.4(3) . . . . ?
C8A C11A C18A C17A -177.1(2) . . . . ?
C12A C11A C18A C17A 61.1(3) . . . . ?
C16A C17A C18A C11A 59.0(3) . . . . ?
C1A C17A C18A C11A 178.1(2) . . . . ?
C20A C17A C18A C11A -61.3(3) . . . . ?
S2A C3A C2A S1A 62.0(4) . . . . ?
C1A S1A C2A C3A 76.1(3) . . . . ?
C8A C11A C19A C15A 176.0(2) . . . . ?
C12A C11A C19A C15A -60.0(3) . . . . ?
C18A C11A C19A C15A 59.2(3) . . . . ?
C15A C14A C13A C12A 59.2(3) . . . . ?
C15A C14A C13A C20A -61.4(3) . . . . ?
C11A C12A C13A C14A -59.3(3) . . . . ?
C11A C12A C13A C20A 61.1(3) . . . . ?
C17A C20A C13A C14A 60.0(3) . . . . ?
C17A C20A C13A C12A -61.2(3) . . . . ?
C1A C17A C16A C15A -177.2(2) . . . . ?
C20A C17A C16A C15A 59.4(3) . . . . ?
C18A C17A C16A C15A -59.9(3) . . . . ?
C5A S3A C6A C7A -106.4(3) . . . . ?
C11A C19A C15A C14A 59.9(3) . . . . ?
C11A C19A C15A C16A -59.8(3) . . . . ?
C13A C14A C15A C19A -58.8(3) . . . . ?
C13A C14A C15A C16A 61.1(3) . . . . ?
C17A C16A C15A C19A 60.0(3) . . . . ?
C17A C16A C15A C14A -59.8(3) . . . . ?
S3A C6A C7A S4A 64.0(4) . . . . ?
C8A S4A C7A C6A -106.2(3) . . . . ?
S2A C4A C5A S3A 174.5(3) . . . . ?
C6A S3A C5A C4A -179.1(4) . . . . ?
